data_4332595
loop_
_publ_author_name
'Gao, Hong-Ling'
'Yi, Long'
'Zhao, Bin'
'Zhao, Xiao-Qing'
'Cheng, Peng'
'Liao, Dai-Zheng'
'Yan, Shi-Ping'

_publ_section_title
;
 Synthesis and Characterization of Metal&#x2212;Organic Frameworks Based
 on 4-Hydroxypyridine-2,6-dicarboxylic Acid and Pyridine-2,6-dicarboxylic
 Acid Ligands
;
_journal_issue 15
_journal_name_full 'Inorganic Chemistry'
_journal_page_first 5980
_journal_page_last 5988
_journal_paper_doi 10.1021/ic060550j
_journal_volume 45
_journal_year 2006
_chemical_formula_sum 'C21 H21 N3 Nd2 O21'
_chemical_formula_weight 939.89
_chemical_name_systematic
; 
 ? 
;
_space_group_IT_number 14
_symmetry_cell_setting monoclinic
_symmetry_space_group_name_Hall '-P 2yn'
_symmetry_space_group_name_H-M 'P 1 21/n 1'
_atom_sites_solution_hydrogens geom
_atom_sites_solution_primary direct
_atom_sites_solution_secondary difmap
_audit_creation_method SHELXL-97
_cell_angle_alpha 90.00
_cell_angle_beta 93.103(4)
_cell_angle_gamma 90.00
_cell_formula_units_Z 4
_cell_length_a 9.673(3)
_cell_length_b 13.622(4)
_cell_length_c 22.292(6)
_cell_measurement_reflns_used 957
_cell_measurement_temperature 293(2)
_cell_measurement_theta_max 26.39
_cell_measurement_theta_min 3.69
_cell_volume 2933.0(15)
_computing_cell_refinement 'Bruker SMART'
_computing_data_collection 'Bruker SMART'
_computing_data_reduction 'Bruker SAINT'
_computing_molecular_graphics 'Bruker SHELXTL'
_computing_publication_material 'Bruker SHELXTL'
_computing_structure_refinement 'SHELXL-97 (Sheldrick, 1997)'
_computing_structure_solution 'SHELXS-97 (Sheldrick, 1990)'
_diffrn_ambient_temperature 293(2)
_diffrn_measured_fraction_theta_full 0.997
_diffrn_measured_fraction_theta_max 0.997
_diffrn_measurement_device_type 'CCD area detector'
_diffrn_measurement_method 'phi and omega scans'
_diffrn_radiation_monochromator graphite
_diffrn_radiation_source 'fine-focus sealed tube'
_diffrn_radiation_type MoK\a
_diffrn_radiation_wavelength 0.71073
_diffrn_reflns_av_R_equivalents 0.0302
_diffrn_reflns_av_sigmaI/netI 0.0355
_diffrn_reflns_limit_h_max 8
_diffrn_reflns_limit_h_min -12
_diffrn_reflns_limit_k_max 15
_diffrn_reflns_limit_k_min -17
_diffrn_reflns_limit_l_max 27
_diffrn_reflns_limit_l_min -25
_diffrn_reflns_number 16631
_diffrn_reflns_theta_full 26.40
_diffrn_reflns_theta_max 26.40
_diffrn_reflns_theta_min 1.75
_exptl_absorpt_coefficient_mu 3.600
_exptl_absorpt_correction_T_max 1.000000
_exptl_absorpt_correction_T_min 0.804835
_exptl_absorpt_correction_type multi-scan
_exptl_absorpt_process_details SADABS
_exptl_crystal_density_diffrn 2.128
_exptl_crystal_density_meas ?
_exptl_crystal_density_method 'not measured'
_exptl_crystal_F_000 1824
_exptl_crystal_size_max 0.12
_exptl_crystal_size_mid 0.10
_exptl_crystal_size_min 0.06
_refine_diff_density_max 0.733
_refine_diff_density_min -0.872
_refine_diff_density_rms 0.266
_refine_ls_extinction_method none
_refine_ls_goodness_of_fit_ref 1.157
_refine_ls_hydrogen_treatment mixed
_refine_ls_matrix_type full
_refine_ls_number_parameters 427
_refine_ls_number_reflns 5988
_refine_ls_number_restraints 0
_refine_ls_restrained_S_all 1.157
_refine_ls_R_factor_all 0.0329
_refine_ls_R_factor_gt 0.0230
_refine_ls_shift/su_max 0.001
_refine_ls_shift/su_mean 0.000
_refine_ls_structure_factor_coef Fsqd
_refine_ls_weighting_details 'calc w=1/[\s^2^(Fo^2^)+(0.0392P)^2^+0.0000P] where P=(Fo^2^+2Fc^2^)/3'
_refine_ls_weighting_scheme calc
_refine_ls_wR_factor_gt 0.0641
_refine_ls_wR_factor_ref 0.0753
_reflns_number_gt 5107
_reflns_number_total 5988
_reflns_threshold_expression >2sigma(I)
_cod_data_source_file ic060550jsup3.cif
_cod_data_source_block 030822b
_cod_depositor_comments
;
The following automatic conversions were performed:

'_symmetry_cell_setting' value 'Monoclinic' changed to 'monoclinic'
according to /home/saulius/struct/CIF-dictionaries/cif_core.dic
dictionary named 'cif_core.dic' version 2.4.2 from
2011-04-26.

'_exptl_absorpt_correction_type' value 'MULTI-SCAN'
changed to 'multi-scan' according to
/home/saulius/struct/CIF-dictionaries/cif_core.dic dictionary named
'cif_core.dic' version 2.4.2 from 2011-04-26.

Automatic conversion script
Id: cif_fix_values 1891 2012-01-12 08:04:46Z andrius 

The following automatic conversions were performed:

'_exptl_crystal_density_meas' value 'NONE' was changed to '?' - the
value is perceived as not measured.

Automatic conversion script
Id: cif_fix_values 3008 2015-01-20 13:52:24Z robertas 
;
_cod_original_cell_volume 2933.0(14)
_cod_original_sg_symbol_H-M P2(1)/n
_cod_database_code 4332595

loop_
_symmetry_equiv_pos_as_xyz
'x, y, z'
'-x+1/2, y+1/2, -z+1/2'
'-x, -y, -z'
'x-1/2, -y-1/2, z-1/2'

loop_
_atom_site_label
_atom_site_type_symbol
_atom_site_fract_x
_atom_site_fract_y
_atom_site_fract_z
_atom_site_U_iso_or_equiv
_atom_site_adp_type
_atom_site_occupancy
_atom_site_symmetry_multiplicity
_atom_site_calc_flag
_atom_site_refinement_flags
Nd1 Nd 0.26636(2) 0.295017(16) 0.352835(10) 0.01362(7) Uani 1 1 d .
Nd2 Nd 0.73283(2) 0.061828(15) 0.222926(10) 0.01214(7) Uani 1 1 d .
N1 N 0.2559(4) 0.3234(3) 0.23975(15) 0.0161(7) Uani 1 1 d .
N2 N 0.2039(4) 0.1217(3) 0.39172(16) 0.0170(8) Uani 1 1 d .
N3 N 0.3089(4) 0.4406(2) 0.42363(15) 0.0157(7) Uani 1 1 d .
O1 O 0.4346(3) 0.2017(2) 0.29487(13) 0.0217(7) Uani 1 1 d .
O2 O 0.5427(3) 0.1785(2) 0.20988(13) 0.0242(7) Uani 1 1 d .
O3 O 0.1088(3) 0.4257(2) 0.31238(13) 0.0250(7) Uani 1 1 d .
O4 O -0.0412(3) 0.4722(2) 0.23803(14) 0.0228(7) Uani 1 1 d .
O5 O 0.1670(3) 0.3016(2) 0.05783(13) 0.0243(7) Uani 1 1 d .
H5 H 0.0941 0.3296 0.0482 0.036 Uiso 1 1 calc R
O6 O 0.0704(3) 0.2027(2) 0.29691(15) 0.0277(8) Uani 1 1 d .
O7 O -0.0529(3) 0.0665(2) 0.27968(15) 0.0272(8) Uani 1 1 d .
O8 O 0.4119(3) 0.2216(2) 0.44097(14) 0.0242(7) Uani 1 1 d .
O9 O 0.4346(4) 0.1203(3) 0.51940(15) 0.0369(9) Uani 1 1 d .
O10 O 0.0416(4) -0.1269(2) 0.46791(16) 0.0317(8) Uani 1 1 d .
H10 H 0.0815 -0.1404 0.5002 0.048 Uiso 1 1 calc R
O11 O 0.4687(3) 0.4048(2) 0.33491(13) 0.0215(7) Uani 1 1 d .
O12 O 0.5954(3) 0.5409(2) 0.35293(14) 0.0220(7) Uani 1 1 d .
O13 O 0.1023(3) 0.3158(2) 0.43325(14) 0.0230(7) Uani 1 1 d .
O14 O 0.0577(4) 0.3704(3) 0.52454(15) 0.0330(9) Uani 1 1 d .
O15 O 0.3682(3) 0.6700(2) 0.54303(13) 0.0197(7) Uani 1 1 d .
H15 H 0.4320 0.7062 0.5345 0.030 Uiso 1 1 calc R
C1 C 0.4457(4) 0.2114(3) 0.23894(19) 0.0169(9) Uani 1 1 d .
C2 C 0.3327(4) 0.2678(3) 0.20454(19) 0.0168(9) Uani 1 1 d .
C3 C 0.3071(4) 0.2603(3) 0.14324(19) 0.0194(9) Uani 1 1 d .
H3 H 0.3636 0.2221 0.1202 0.023 Uiso 1 1 calc R
C4 C 0.1944(4) 0.3114(3) 0.11645(19) 0.0185(9) Uani 1 1 d .
C5 C 0.1150(4) 0.3704(3) 0.15320(19) 0.0193(9) Uani 1 1 d .
H5A H 0.0406 0.4067 0.1370 0.023 Uiso 1 1 calc R
C6 C 0.1502(4) 0.3732(3) 0.21377(19) 0.0166(9) Uani 1 1 d .
C7 C 0.0663(4) 0.4291(3) 0.2583(2) 0.0178(9) Uani 1 1 d .
C8 C 0.0331(4) 0.1168(3) 0.30983(19) 0.0190(9) Uani 1 1 d .
C9 C 0.0962(4) 0.0715(3) 0.36610(19) 0.0185(9) Uani 1 1 d .
C10 C 0.0421(4) -0.0117(3) 0.3905(2) 0.0220(10) Uani 1 1 d .
H10A H -0.0318 -0.0442 0.3709 0.026 Uiso 1 1 calc R
C11 C 0.0993(5) -0.0465(3) 0.4449(2) 0.0217(10) Uani 1 1 d .
C12 C 0.2113(5) 0.0034(3) 0.4720(2) 0.0219(10) Uani 1 1 d .
H12 H 0.2529 -0.0183 0.5082 0.026 Uiso 1 1 calc R
C13 C 0.2597(4) 0.0861(3) 0.44385(19) 0.0166(9) Uani 1 1 d .
C14 C 0.3788(4) 0.1465(3) 0.47068(19) 0.0199(9) Uani 1 1 d .
C15 C 0.4984(4) 0.4833(3) 0.36359(19) 0.0164(9) Uani 1 1 d .
C16 C 0.4097(4) 0.5070(3) 0.41519(18) 0.0162(9) Uani 1 1 d .
C17 C 0.4341(4) 0.5871(3) 0.45284(18) 0.0155(8) Uani 1 1 d .
H17 H 0.5041 0.6318 0.4457 0.019 Uiso 1 1 calc R
C18 C 0.3517(4) 0.5988(3) 0.50116(19) 0.0170(9) Uani 1 1 d .
C19 C 0.2450(4) 0.5314(3) 0.50964(19) 0.0188(9) Uani 1 1 d .
H19 H 0.1866 0.5390 0.5411 0.023 Uiso 1 1 calc R
C20 C 0.2286(4) 0.4539(3) 0.47045(19) 0.0163(9) Uani 1 1 d .
C21 C 0.1195(4) 0.3742(3) 0.4773(2) 0.0198(9) Uani 1 1 d .
O16 O 0.5933(3) 0.0207(2) 0.12976(13) 0.0228(7) Uani 1 1 d .
H16A H 0.5813 0.0618 0.1012 0.027 Uiso 1 1 d R
H16B H 0.5157 -0.0010 0.1406 0.027 Uiso 1 1 d R
O17 O 0.7981(4) -0.1116(2) 0.22634(18) 0.0394(10) Uani 1 1 d .
H17A H 0.8767 -0.1271 0.2139 0.047 Uiso 1 1 d R
H17B H 0.7666 -0.1576 0.2474 0.047 Uiso 1 1 d R
O18 O 0.6948(3) 0.1274(3) 0.32588(15) 0.0343(9) Uani 1 1 d .
H18A H 0.7506 0.1601 0.3491 0.041 Uiso 1 1 d R
H18B H 0.6573 0.0817 0.3453 0.041 Uiso 1 1 d R
O19 O 0.8314(3) 0.2323(2) 0.21112(16) 0.0308(8) Uani 1 1 d .
H19A H 0.8276 0.2723 0.2403 0.037 Uiso 1 1 d R
H19B H 0.8156 0.2613 0.1777 0.037 Uiso 1 1 d R
O20 O 0.1436(3) 0.7918(2) 0.57148(15) 0.0283(8) Uani 1 1 d .
H20A H 0.2094 0.7569 0.5595 0.042 Uiso 1 1 d R
H20B H 0.0686 0.7594 0.5720 0.042 Uiso 1 1 d R
O21 O 0.7621(6) 0.7970(5) 0.3974(3) 0.107(2) Uani 1 1 d .
H21A H 0.8360 0.7785 0.4165 0.160 Uiso 1 1 d R
H21B H 0.7157 0.8351 0.4189 0.160 Uiso 1 1 d R

loop_
_atom_site_aniso_label
_atom_site_aniso_U_11
_atom_site_aniso_U_22
_atom_site_aniso_U_33
_atom_site_aniso_U_23
_atom_site_aniso_U_13
_atom_site_aniso_U_12
Nd1 0.01227(12) 0.01656(13) 0.01207(12) -0.00124(8) 0.00098(9) -0.00049(8)
Nd2 0.00919(12) 0.01412(12) 0.01312(12) -0.00135(8) 0.00080(8) -0.00028(8)
N1 0.0155(18) 0.0195(18) 0.0132(17) -0.0011(14) 0.0001(14) 0.0039(14)
N2 0.0149(18) 0.0175(19) 0.0181(19) -0.0022(14) -0.0026(15) -0.0018(14)
N3 0.0148(18) 0.0181(19) 0.0145(18) 0.0002(14) 0.0040(14) -0.0026(14)
O1 0.0222(17) 0.0274(18) 0.0157(16) 0.0000(13) 0.0018(13) 0.0101(13)
O2 0.0206(17) 0.0320(19) 0.0202(16) 0.0005(14) 0.0035(13) 0.0136(14)
O3 0.0265(18) 0.0328(19) 0.0156(16) -0.0037(14) 0.0020(13) 0.0120(14)
O4 0.0158(16) 0.0292(18) 0.0239(17) 0.0009(14) 0.0037(13) 0.0115(13)
O5 0.0247(18) 0.0320(19) 0.0156(16) -0.0042(13) -0.0030(13) 0.0073(14)
O6 0.0270(18) 0.0279(19) 0.0268(18) 0.0100(14) -0.0099(15) -0.0091(14)
O7 0.0177(17) 0.0309(19) 0.0318(19) -0.0035(14) -0.0098(14) -0.0026(13)
O8 0.0229(17) 0.0253(18) 0.0234(17) 0.0029(13) -0.0071(14) -0.0093(13)
O9 0.038(2) 0.044(2) 0.0264(19) 0.0107(16) -0.0170(16) -0.0162(16)
O10 0.031(2) 0.0262(19) 0.037(2) 0.0087(15) -0.0009(16) -0.0108(15)
O11 0.0197(16) 0.0241(17) 0.0216(16) -0.0072(13) 0.0096(13) -0.0058(13)
O12 0.0206(17) 0.0242(17) 0.0222(17) -0.0011(13) 0.0101(13) -0.0065(13)
O13 0.0225(17) 0.0245(17) 0.0227(17) -0.0100(14) 0.0083(13) -0.0092(13)
O14 0.037(2) 0.039(2) 0.0244(18) -0.0107(15) 0.0175(16) -0.0181(16)
O15 0.0191(16) 0.0208(16) 0.0196(16) -0.0065(13) 0.0039(13) -0.0052(12)
C1 0.014(2) 0.017(2) 0.019(2) -0.0035(17) 0.0003(17) 0.0049(16)
C2 0.015(2) 0.018(2) 0.017(2) -0.0002(17) 0.0026(17) 0.0015(16)
C3 0.020(2) 0.021(2) 0.018(2) -0.0052(18) 0.0037(18) 0.0058(17)
C4 0.018(2) 0.022(2) 0.016(2) 0.0003(17) -0.0016(17) -0.0036(17)
C5 0.017(2) 0.022(2) 0.019(2) 0.0019(18) -0.0024(18) 0.0050(17)
C6 0.012(2) 0.017(2) 0.020(2) 0.0000(17) 0.0012(17) 0.0019(16)
C7 0.016(2) 0.016(2) 0.022(2) 0.0008(18) 0.0059(18) -0.0011(17)
C8 0.012(2) 0.025(2) 0.020(2) -0.0035(18) 0.0001(17) 0.0004(17)
C9 0.015(2) 0.020(2) 0.020(2) -0.0044(18) -0.0025(18) -0.0001(17)
C10 0.016(2) 0.022(2) 0.027(2) -0.0026(19) -0.0045(19) -0.0057(17)
C11 0.020(2) 0.022(2) 0.024(2) -0.0010(18) 0.0033(19) -0.0009(17)
C12 0.024(2) 0.023(2) 0.018(2) 0.0024(19) -0.0014(19) 0.0013(18)
C13 0.014(2) 0.017(2) 0.018(2) -0.0024(17) -0.0017(17) -0.0017(16)
C14 0.019(2) 0.023(2) 0.018(2) -0.0020(18) -0.0011(18) -0.0048(18)
C15 0.016(2) 0.019(2) 0.014(2) 0.0025(17) 0.0024(17) -0.0002(17)
C16 0.015(2) 0.017(2) 0.016(2) 0.0029(17) 0.0020(17) 0.0005(16)
C17 0.014(2) 0.015(2) 0.017(2) 0.0012(17) 0.0010(17) -0.0024(16)
C18 0.019(2) 0.016(2) 0.016(2) -0.0010(17) 0.0000(17) 0.0010(17)
C19 0.019(2) 0.023(2) 0.015(2) -0.0020(17) 0.0060(17) -0.0025(18)
C20 0.014(2) 0.023(2) 0.012(2) 0.0001(17) 0.0024(16) -0.0003(16)
C21 0.014(2) 0.025(2) 0.020(2) -0.0010(18) 0.0041(18) -0.0035(17)
O16 0.0207(16) 0.0334(19) 0.0144(15) -0.0004(13) 0.0007(13) -0.0048(14)
O17 0.036(2) 0.0189(18) 0.066(3) 0.0083(17) 0.0287(19) 0.0034(15)
O18 0.029(2) 0.050(2) 0.0235(18) -0.0138(16) -0.0019(15) 0.0046(16)
O19 0.034(2) 0.0172(17) 0.042(2) -0.0020(15) 0.0098(16) 0.0007(14)
O20 0.0196(17) 0.0261(18) 0.039(2) -0.0074(15) 0.0040(15) -0.0031(13)
O21 0.084(4) 0.168(7) 0.068(4) -0.045(4) -0.006(3) 0.026(4)

loop_
_atom_type_symbol
_atom_type_description
_atom_type_scat_dispersion_real
_atom_type_scat_dispersion_imag
_atom_type_scat_source
C C 0.0033 0.0016 'International Tables Vol C Tables 4.2.6.8 and 6.1.1.4'
H H 0.0000 0.0000 'International Tables Vol C Tables 4.2.6.8 and 6.1.1.4'
N N 0.0061 0.0033 'International Tables Vol C Tables 4.2.6.8 and 6.1.1.4'
O O 0.0106 0.0060 'International Tables Vol C Tables 4.2.6.8 and 6.1.1.4'
Nd Nd -0.1943 3.0179 'International Tables Vol C Tables 4.2.6.8 and 6.1.1.4'

loop_
_geom_angle_atom_site_label_1
_geom_angle_atom_site_label_2
_geom_angle_atom_site_label_3
_geom_angle
_geom_angle_site_symmetry_1
_geom_angle_site_symmetry_3
O13 Nd1 O3 77.05(11) . .
O13 Nd1 O1 154.16(10) . .
O3 Nd1 O1 125.83(10) . .
O13 Nd1 O11 125.68(9) . .
O3 Nd1 O11 89.08(11) . .
O1 Nd1 O11 71.56(10) . .
O13 Nd1 O6 85.48(10) . .
O3 Nd1 O6 75.51(11) . .
O1 Nd1 O6 89.07(11) . .
O11 Nd1 O6 141.50(10) . .
O13 Nd1 N1 135.02(11) . .
O3 Nd1 N1 62.67(10) . .
O1 Nd1 N1 63.53(10) . .
O11 Nd1 N1 75.04(11) . .
O6 Nd1 N1 66.52(11) . .
O13 Nd1 N3 63.36(10) . .
O3 Nd1 N3 75.09(11) . .
O1 Nd1 N3 129.15(11) . .
O11 Nd1 N3 62.32(10) . .
O6 Nd1 N3 141.02(11) . .
N1 Nd1 N3 119.37(11) . .
O13 Nd1 O8 80.58(11) . .
O3 Nd1 O8 149.49(10) . .
O1 Nd1 O8 81.39(10) . .
O11 Nd1 O8 87.35(10) . .
O6 Nd1 O8 123.19(10) . .
N1 Nd1 O8 144.10(11) . .
N3 Nd1 O8 76.45(11) . .
O13 Nd1 N2 72.07(11) . .
O3 Nd1 N2 128.60(11) . .
O1 Nd1 N2 83.05(11) . .
O11 Nd1 N2 142.31(11) . .
O6 Nd1 N2 62.19(10) . .
N1 Nd1 N2 118.07(11) . .
N3 Nd1 N2 122.15(11) . .
O8 Nd1 N2 61.09(10) . .
O7 Nd2 O4 119.10(11) 1_655 2_545
O7 Nd2 O2 132.76(11) 1_655 .
O4 Nd2 O2 77.52(11) 2_545 .
O7 Nd2 O17 78.03(12) 1_655 .
O4 Nd2 O17 72.73(11) 2_545 .
O2 Nd2 O17 145.67(12) . .
O7 Nd2 O12 76.44(11) 1_655 2_645
O4 Nd2 O12 138.63(11) 2_545 2_645
O2 Nd2 O12 121.95(10) . 2_645
O17 Nd2 O12 74.07(11) . 2_645
O7 Nd2 O16 150.93(11) 1_655 .
O4 Nd2 O16 78.14(10) 2_545 .
O2 Nd2 O16 70.99(11) . .
O17 Nd2 O16 86.31(12) . .
O12 Nd2 O16 75.77(10) 2_645 .
O7 Nd2 O18 70.69(11) 1_655 .
O4 Nd2 O18 72.39(11) 2_545 .
O2 Nd2 O18 74.32(10) . .
O17 Nd2 O18 111.47(12) . .
O12 Nd2 O18 144.23(11) 2_645 .
O16 Nd2 O18 138.32(10) . .
O7 Nd2 O19 72.97(11) 1_655 .
O4 Nd2 O19 143.20(11) 2_545 .
O2 Nd2 O19 71.04(11) . .
O17 Nd2 O19 142.38(11) . .
O12 Nd2 O19 76.21(10) 2_645 .
O16 Nd2 O19 108.15(11) . .
O18 Nd2 O19 80.97(12) . .
C6 N1 C2 117.9(4) . .
C6 N1 Nd1 119.7(3) . .
C2 N1 Nd1 120.0(3) . .
C13 N2 C9 116.7(4) . .
C13 N2 Nd1 121.7(3) . .
C9 N2 Nd1 120.6(3) . .
C20 N3 C16 118.0(4) . .
C20 N3 Nd1 120.2(3) . .
C16 N3 Nd1 121.8(3) . .
C1 O1 Nd1 123.5(3) . .
C1 O2 Nd2 138.9(3) . .
C7 O3 Nd1 122.7(3) . .
C7 O4 Nd2 137.8(3) . 2
C4 O5 H5 109.5 . .
C8 O6 Nd1 124.1(3) . .
C8 O7 Nd2 147.3(3) . 1_455
C14 O8 Nd1 124.9(3) . .
C11 O10 H10 109.5 . .
C15 O11 Nd1 125.3(3) . .
C15 O12 Nd2 138.2(3) . 2_655
C21 O13 Nd1 124.8(3) . .
C18 O15 H15 109.5 . .
O2 C1 O1 125.4(4) . .
O2 C1 C2 117.5(4) . .
O1 C1 C2 117.2(4) . .
N1 C2 C3 123.0(4) . .
N1 C2 C1 113.4(4) . .
C3 C2 C1 123.5(4) . .
C2 C3 C4 118.7(4) . .
C2 C3 H3 120.7 . .
C4 C3 H3 120.7 . .
O5 C4 C3 118.7(4) . .
O5 C4 C5 123.1(4) . .
C3 C4 C5 118.2(4) . .
C6 C5 C4 118.3(4) . .
C6 C5 H5A 120.9 . .
C4 C5 H5A 120.9 . .
N1 C6 C5 123.8(4) . .
N1 C6 C7 113.3(4) . .
C5 C6 C7 122.8(4) . .
O3 C7 O4 125.8(4) . .
O3 C7 C6 116.8(4) . .
O4 C7 C6 117.4(4) . .
O7 C8 O6 125.3(4) . .
O7 C8 C9 117.0(4) . .
O6 C8 C9 117.7(4) . .
N2 C9 C10 123.6(4) . .
N2 C9 C8 114.6(4) . .
C10 C9 C8 121.7(4) . .
C9 C10 C11 119.1(4) . .
C9 C10 H10A 120.5 . .
C11 C10 H10A 120.5 . .
O10 C11 C12 124.3(4) . .
O10 C11 C10 117.2(4) . .
C12 C11 C10 118.4(4) . .
C13 C12 C11 118.5(4) . .
C13 C12 H12 120.8 . .
C11 C12 H12 120.8 . .
N2 C13 C12 123.7(4) . .
N2 C13 C14 114.0(4) . .
C12 C13 C14 122.2(4) . .
O9 C14 O8 125.5(4) . .
O9 C14 C13 118.4(4) . .
O8 C14 C13 116.1(4) . .
O12 C15 O11 125.5(4) . .
O12 C15 C16 118.3(4) . .
O11 C15 C16 116.2(4) . .
N3 C16 C17 122.8(4) . .
N3 C16 C15 114.1(4) . .
C17 C16 C15 123.0(4) . .
C18 C17 C16 118.3(4) . .
C18 C17 H17 120.8 . .
C16 C17 H17 120.8 . .
O15 C18 C17 124.7(4) . .
O15 C18 C19 116.0(4) . .
C17 C18 C19 119.3(4) . .
C20 C19 C18 118.5(4) . .
C20 C19 H19 120.7 . .
C18 C19 H19 120.7 . .
N3 C20 C19 123.0(4) . .
N3 C20 C21 114.3(4) . .
C19 C20 C21 122.6(4) . .
O14 C21 O13 125.7(4) . .
O14 C21 C20 118.8(4) . .
O13 C21 C20 115.5(4) . .
Nd2 O16 H16A 121.7 . .
Nd2 O16 H16B 106.8 . .
H16A O16 H16B 110.6 . .
Nd2 O17 H17A 117.6 . .
Nd2 O17 H17B 129.1 . .
H17A O17 H17B 110.5 . .
Nd2 O18 H18A 128.4 . .
Nd2 O18 H18B 107.0 . .
H18A O18 H18B 110.3 . .
Nd2 O19 H19A 118.5 . .
Nd2 O19 H19B 117.8 . .
H19A O19 H19B 111.1 . .
H20A O20 H20B 111.6 . .
H21A O21 H21B 110.8 . .

loop_
_geom_bond_atom_site_label_1
_geom_bond_atom_site_label_2
_geom_bond_distance
_geom_bond_site_symmetry_2
Nd1 O13 2.474(3) .
Nd1 O3 2.481(3) .
Nd1 O1 2.483(3) .
Nd1 O11 2.512(3) .
Nd1 O6 2.545(3) .
Nd1 N1 2.547(3) .
Nd1 N3 2.554(3) .
Nd1 O8 2.558(3) .
Nd1 N2 2.598(4) .
Nd2 O7 2.370(3) 1_655
Nd2 O4 2.420(3) 2_545
Nd2 O2 2.436(3) .
Nd2 O17 2.445(3) .
Nd2 O12 2.450(3) 2_645
Nd2 O16 2.479(3) .
Nd2 O18 2.509(3) .
Nd2 O19 2.529(3) .
N1 C6 1.334(5) .
N1 C2 1.343(5) .
N2 C13 1.345(5) .
N2 C9 1.347(5) .
N3 C20 1.346(5) .
N3 C16 1.351(5) .
O1 C1 1.264(5) .
O2 C1 1.252(5) .
O3 C7 1.253(5) .
O4 C7 1.257(5) .
O4 Nd2 2.420(3) 2
O5 C4 1.326(5) .
O5 H5 0.8200 .
O6 C8 1.261(5) .
O7 C8 1.246(5) .
O7 Nd2 2.370(3) 1_455
O8 C14 1.268(5) .
O9 C14 1.239(5) .
O10 C11 1.343(5) .
O10 H10 0.8200 .
O11 C15 1.272(5) .
O12 C15 1.256(5) .
O12 Nd2 2.450(3) 2_655
O13 C21 1.268(5) .
O14 C21 1.239(5) .
O15 C18 1.350(5) .
O15 H15 0.8200 .
C1 C2 1.510(6) .
C2 C3 1.379(6) .
C3 C4 1.400(6) .
C3 H3 0.9300 .
C4 C5 1.405(6) .
C5 C6 1.375(6) .
C5 H5A 0.9300 .
C6 C7 1.521(6) .
C8 C9 1.498(6) .
C9 C10 1.372(6) .
C10 C11 1.390(6) .
C10 H10A 0.9300 .
C11 C12 1.389(6) .
C12 C13 1.383(6) .
C12 H12 0.9300 .
C13 C14 1.513(6) .
C15 C16 1.506(6) .
C16 C17 1.389(6) .
C17 C18 1.384(6) .
C17 H17 0.9300 .
C18 C19 1.401(6) .
C19 C20 1.374(6) .
C19 H19 0.9300 .
C20 C21 1.529(6) .
O16 H16A 0.8513 .
O16 H16B 0.8540 .
O17 H17A 0.8496 .
O17 H17B 0.8501 .
O18 H18A 0.8521 .
O18 H18B 0.8510 .
O19 H19A 0.8504 .
O19 H19B 0.8500 .
O20 H20A 0.8499 .
O20 H20B 0.8499 .
O21 H21A 0.8504 .
O21 H21B 0.8492 .

loop_
_geom_torsion_atom_site_label_1
_geom_torsion_atom_site_label_2
_geom_torsion_atom_site_label_3
_geom_torsion_atom_site_label_4
_geom_torsion
_geom_torsion_site_symmetry_1
O13 Nd1 N1 C6 11.9(4) .
O3 Nd1 N1 C6 -17.2(3) .
O1 Nd1 N1 C6 169.4(3) .
O11 Nd1 N1 C6 -114.0(3) .
O6 Nd1 N1 C6 68.1(3) .
N3 Nd1 N1 C6 -68.6(3) .
O8 Nd1 N1 C6 -177.2(3) .
N2 Nd1 N1 C6 104.2(3) .
O13 Nd1 N1 C2 -150.2(3) .
O3 Nd1 N1 C2 -179.2(4) .
O1 Nd1 N1 C2 7.4(3) .
O11 Nd1 N1 C2 83.9(3) .
O6 Nd1 N1 C2 -94.0(3) .
N3 Nd1 N1 C2 129.3(3) .
O8 Nd1 N1 C2 20.7(4) .
N2 Nd1 N1 C2 -57.9(3) .
O13 Nd1 N2 C13 -77.2(3) .
O3 Nd1 N2 C13 -133.1(3) .
O1 Nd1 N2 C13 95.8(3) .
O11 Nd1 N2 C13 48.6(4) .
O6 Nd1 N2 C13 -171.6(3) .
N1 Nd1 N2 C13 150.8(3) .
N3 Nd1 N2 C13 -36.6(3) .
O8 Nd1 N2 C13 11.8(3) .
O13 Nd1 N2 C9 90.7(3) .
O3 Nd1 N2 C9 34.7(4) .
O1 Nd1 N2 C9 -96.4(3) .
O11 Nd1 N2 C9 -143.6(3) .
O6 Nd1 N2 C9 -3.7(3) .
N1 Nd1 N2 C9 -41.4(3) .
N3 Nd1 N2 C9 131.2(3) .
O8 Nd1 N2 C9 179.7(4) .
O13 Nd1 N3 C20 3.5(3) .
O3 Nd1 N3 C20 86.3(3) .
O1 Nd1 N3 C20 -149.3(3) .
O11 Nd1 N3 C20 -176.8(3) .
O6 Nd1 N3 C20 44.1(4) .
N1 Nd1 N3 C20 132.3(3) .
O8 Nd1 N3 C20 -82.6(3) .
N2 Nd1 N3 C20 -40.2(3) .
O13 Nd1 N3 C16 -175.5(3) .
O3 Nd1 N3 C16 -92.7(3) .
O1 Nd1 N3 C16 31.7(4) .
O11 Nd1 N3 C16 4.2(3) .
O6 Nd1 N3 C16 -134.9(3) .
N1 Nd1 N3 C16 -46.7(3) .
O8 Nd1 N3 C16 98.4(3) .
N2 Nd1 N3 C16 140.8(3) .
O13 Nd1 O1 C1 144.9(3) .
O3 Nd1 O1 C1 -4.0(4) .
O11 Nd1 O1 C1 -78.8(3) .
O6 Nd1 O1 C1 67.3(3) .
N1 Nd1 O1 C1 3.2(3) .
N3 Nd1 O1 C1 -104.3(3) .
O8 Nd1 O1 C1 -168.9(3) .
N2 Nd1 O1 C1 129.4(3) .
O7 Nd2 O2 C1 -73.2(5) 1_655
O4 Nd2 O2 C1 45.1(4) 2_545
O17 Nd2 O2 C1 75.4(5) .
O12 Nd2 O2 C1 -174.8(4) 2_645
O16 Nd2 O2 C1 126.7(5) .
O18 Nd2 O2 C1 -29.9(4) .
O19 Nd2 O2 C1 -115.5(5) .
O13 Nd1 O3 C7 -139.5(3) .
O1 Nd1 O3 C7 27.2(4) .
O11 Nd1 O3 C7 93.5(3) .
O6 Nd1 O3 C7 -50.8(3) .
N1 Nd1 O3 C7 19.9(3) .
N3 Nd1 O3 C7 155.1(3) .
O8 Nd1 O3 C7 176.7(3) .
N2 Nd1 O3 C7 -85.5(3) .
O13 Nd1 O6 C8 -74.7(4) .
O3 Nd1 O6 C8 -152.5(4) .
O1 Nd1 O6 C8 80.0(4) .
O11 Nd1 O6 C8 138.1(3) .
N1 Nd1 O6 C8 141.4(4) .
N3 Nd1 O6 C8 -110.4(4) .
O8 Nd1 O6 C8 0.9(4) .
N2 Nd1 O6 C8 -2.6(3) .
O13 Nd1 O8 C14 61.8(3) .
O3 Nd1 O8 C14 105.0(4) .
O1 Nd1 O8 C14 -99.6(4) .
O11 Nd1 O8 C14 -171.4(4) .
O6 Nd1 O8 C14 -16.5(4) .
N1 Nd1 O8 C14 -111.7(4) .
N3 Nd1 O8 C14 126.5(4) .
N2 Nd1 O8 C14 -12.9(3) .
O13 Nd1 O11 C15 -4.4(4) .
O3 Nd1 O11 C15 68.9(3) .
O1 Nd1 O11 C15 -162.6(4) .
O6 Nd1 O11 C15 133.9(3) .
N1 Nd1 O11 C15 130.8(3) .
N3 Nd1 O11 C15 -4.7(3) .
O8 Nd1 O11 C15 -80.8(3) .
N2 Nd1 O11 C15 -112.4(3) .
O3 Nd1 O13 C21 -90.9(4) .
O1 Nd1 O13 C21 114.6(4) .
O11 Nd1 O13 C21 -11.6(4) .
O6 Nd1 O13 C21 -167.0(4) .
N1 Nd1 O13 C21 -117.1(3) .
N3 Nd1 O13 C21 -11.2(3) .
O8 Nd1 O13 C21 68.3(3) .
N2 Nd1 O13 C21 130.8(4) .
Nd2 O2 C1 O1 14.3(7) .
Nd2 O2 C1 C2 -165.9(3) .
Nd1 O1 C1 O2 167.6(3) .
Nd1 O1 C1 C2 -12.1(5) .
C6 N1 C2 C3 0.1(6) .
Nd1 N1 C2 C3 162.5(3) .
C6 N1 C2 C1 -177.6(4) .
Nd1 N1 C2 C1 -15.2(5) .
O2 C1 C2 N1 -162.1(4) .
O1 C1 C2 N1 17.7(6) .
O2 C1 C2 C3 20.2(6) .
O1 C1 C2 C3 -160.0(4) .
N1 C2 C3 C4 -1.3(7) .
C1 C2 C3 C4 176.2(4) .
C2 C3 C4 O5 -177.8(4) .
C2 C3 C4 C5 1.9(6) .
O5 C4 C5 C6 178.2(4) .
C3 C4 C5 C6 -1.5(6) .
C2 N1 C6 C5 0.4(6) .
Nd1 N1 C6 C5 -162.0(3) .
C2 N1 C6 C7 176.9(4) .
Nd1 N1 C6 C7 14.5(5) .
C4 C5 C6 N1 0.3(7) .
C4 C5 C6 C7 -175.9(4) .
Nd1 O3 C7 O4 157.4(3) .
Nd1 O3 C7 C6 -20.5(5) .
Nd2 O4 C7 O3 -3.9(7) 2
Nd2 O4 C7 C6 174.1(3) 2
N1 C6 C7 O3 3.2(6) .
C5 C6 C7 O3 179.7(4) .
N1 C6 C7 O4 -174.9(4) .
C5 C6 C7 O4 1.6(6) .
Nd2 O7 C8 O6 -41.4(8) 1_455
Nd2 O7 C8 C9 138.1(5) 1_455
Nd1 O6 C8 O7 -172.5(3) .
Nd1 O6 C8 C9 7.9(5) .
C13 N2 C9 C10 0.4(6) .
Nd1 N2 C9 C10 -168.0(3) .
C13 N2 C9 C8 177.0(4) .
Nd1 N2 C9 C8 8.6(5) .
O7 C8 C9 N2 169.8(4) .
O6 C8 C9 N2 -10.7(6) .
O7 C8 C9 C10 -13.5(6) .
O6 C8 C9 C10 166.0(4) .
N2 C9 C10 C11 0.7(7) .
C8 C9 C10 C11 -175.6(4) .
C9 C10 C11 O10 178.6(4) .
C9 C10 C11 C12 -1.3(7) .
O10 C11 C12 C13 -179.2(4) .
C10 C11 C12 C13 0.8(7) .
C9 N2 C13 C12 -1.0(6) .
Nd1 N2 C13 C12 167.3(3) .
C9 N2 C13 C14 -179.2(4) .
Nd1 N2 C13 C14 -10.9(5) .
C11 C12 C13 N2 0.4(7) .
C11 C12 C13 C14 178.5(4) .
Nd1 O8 C14 O9 -166.5(4) .
Nd1 O8 C14 C13 12.6(5) .
N2 C13 C14 O9 178.5(4) .
C12 C13 C14 O9 0.2(7) .
N2 C13 C14 O8 -0.7(6) .
C12 C13 C14 O8 -178.9(4) .
Nd2 O12 C15 O11 6.9(7) 2_655
Nd2 O12 C15 C16 -174.2(3) 2_655
Nd1 O11 C15 O12 -176.4(3) .
Nd1 O11 C15 C16 4.7(5) .
C20 N3 C16 C17 0.5(6) .
Nd1 N3 C16 C17 179.5(3) .
C20 N3 C16 C15 177.2(3) .
Nd1 N3 C16 C15 -3.8(5) .
O12 C15 C16 N3 -179.4(4) .
O11 C15 C16 N3 -0.4(5) .
O12 C15 C16 C17 -2.7(6) .
O11 C15 C16 C17 176.3(4) .
N3 C16 C17 C18 0.4(6) .
C15 C16 C17 C18 -176.0(4) .
C16 C17 C18 O15 176.4(4) .
C16 C17 C18 C19 -1.6(6) .
O15 C18 C19 C20 -176.2(4) .
C17 C18 C19 C20 2.0(6) .
C16 N3 C20 C19 -0.1(6) .
Nd1 N3 C20 C19 -179.1(3) .
C16 N3 C20 C21 -178.7(4) .
Nd1 N3 C20 C21 2.2(5) .
C18 C19 C20 N3 -1.2(7) .
C18 C19 C20 C21 177.4(4) .
Nd1 O13 C21 O14 -162.4(4) .
Nd1 O13 C21 C20 16.4(5) .
N3 C20 C21 O14 167.4(4) .
C19 C20 C21 O14 -11.3(7) .
N3 C20 C21 O13 -11.5(6) .
C19 C20 C21 O13 169.8(4) .
